data_4323149
loop_
_publ_author_name
'P. Michael Boorman'
'Naomi L. Langdon'
'Vivian J. Mozol'
'Masood Parvez'
'Glenn P. A. Yap'

_publ_contact_author
;
    Masood Parvez
    Department of Chemistry
    University of Calgary
    2500 University Drive N.W.
    Calgary, Alberta, Canada T2N 1N4
;
_publ_contact_author_email ' parvez@acs.ucalgary.ca '
_publ_contact_author_fax ' (403)289-9488 '
_publ_contact_author_phone ' (403)220-5348 '
_publ_section_title
;
 Syntheses, Crystal Structures, Spectroscopic Characterization, and
 Electrochemical Studies of the Ditungsten(III) Complexes
 Cl~3~W(\m-L)~3~WCl~3~ and [Cl~3~W(\m-L)~2~(\m-Cl)WCl~3~]^-^ (L =
 1,4-Dithiane, 1,4-Thioxane, pms = Pentamethylene Sulfide). C-S Bond
 Cleavage of the Bridging Thioether(s) in Cl~3~W(\m-L)~3~WCl~3~
;
_journal_name_full 'Inorganic Chemistry'
_journal_page_first 6023
_journal_page_last 6029
_journal_paper_doi 10.1021/ic971542t
_journal_volume 37
_journal_year 1998
_chemical_formula_sum 'C13.5 H27 Cl6 O3.5 S3 W2'
_chemical_formula_weight 921.93
_space_group_IT_number 130
_symmetry_cell_setting tetragonal
_symmetry_space_group_name_Hall '-P 4a 2ac'
_symmetry_space_group_name_H-M 'P 4/n c c :2'
_atom_sites_solution_hydrogens geom
_atom_sites_solution_primary direct
_atom_sites_solution_secondary difmap
_audit_creation_method SHELXL
_cell_angle_alpha 90.00
_cell_angle_beta 90.00
_cell_angle_gamma 90.00
_cell_formula_units_Z 16
_cell_length_a 25.7603(3)
_cell_length_b 25.7603(3)
_cell_length_c 18.6771(2)
_cell_measurement_reflns_used 'reflections from 60 data frames'
_cell_measurement_temperature 298(2)
_cell_measurement_theta_max 30.00
_cell_measurement_theta_min 1.47
_cell_volume 12394.0(2)
_computing_cell_refinement 'Siemens SAINT'
_computing_data_collection 'Siemens SMART'
_computing_data_reduction 'Siemens SHELXTL XPREP'
_computing_molecular_graphics 'Siemens SHELXTL XP'
_computing_publication_material 'Siemens SHELXTL XCIF'
_computing_structure_refinement 'SHELXL-93 (Sheldrick, 1993)'
_computing_structure_solution 'SHELXS-86 (Sheldrick, 1990)'
_diffrn_ambient_temperature 298(2)
_diffrn_measurement_device 'Siemens SMART CCD'
_diffrn_measurement_method 'hemisphere scans'
_diffrn_radiation_monochromator graphite
_diffrn_radiation_source 'fine-focus sealed tube'
_diffrn_radiation_type MoK\a
_diffrn_radiation_wavelength 0.71073
_diffrn_reflns_av_R_equivalents 0.0889
_diffrn_reflns_av_sigmaI/netI 0.0420
_diffrn_reflns_limit_h_max 16
_diffrn_reflns_limit_h_min -34
_diffrn_reflns_limit_k_max 34
_diffrn_reflns_limit_k_min -18
_diffrn_reflns_limit_l_max 16
_diffrn_reflns_limit_l_min -24
_diffrn_reflns_number 23722
_diffrn_reflns_theta_max 21.00
_diffrn_reflns_theta_min 1.12
_diffrn_standards_decay_% <1
_diffrn_standards_number '50 standard frames at start and end'
_exptl_absorpt_coefficient_mu 8.152
_exptl_absorpt_correction_T_max 0.3200
_exptl_absorpt_correction_T_min 0.2022
_exptl_absorpt_correction_type empirical
_exptl_crystal_density_diffrn 1.976
_exptl_crystal_density_meas ?
_exptl_crystal_description block
_exptl_crystal_F_000 6944
_exptl_crystal_size_max 0.10
_exptl_crystal_size_mid 0.10
_exptl_crystal_size_min 0.10
_refine_diff_density_max 0.735
_refine_diff_density_min -0.839
_refine_diff_density_rms 0.172
_refine_ls_extinction_method none
_refine_ls_goodness_of_fit_all 1.218
_refine_ls_goodness_of_fit_obs 1.234
_refine_ls_hydrogen_treatment idealized
_refine_ls_matrix_type full
_refine_ls_number_parameters 243
_refine_ls_number_reflns 3333
_refine_ls_number_restraints 0
_refine_ls_restrained_S_all 1.220
_refine_ls_restrained_S_obs 1.234
_refine_ls_R_factor_all 0.0849
_refine_ls_R_factor_obs 0.0763
_refine_ls_shift/esd_max -0.006
_refine_ls_shift/esd_mean 0.000
_refine_ls_structure_factor_coef Fsqd
_refine_ls_weighting_details 'w=1/[\s^2^(Fo^2^)+(0.0256P)^2^+477.4664P] where P=(Fo^2^+2Fc^2^)/3'
_refine_ls_weighting_scheme calc
_refine_ls_wR_factor_all 0.1348
_refine_ls_wR_factor_obs 0.1309
_reflns_number_observed 3092
_reflns_number_total 3334
_reflns_observed_criterion >2sigma(I)
_cod_data_source_file ic971542t_3.cif
_cod_data_source_block Compound_2
_cod_depositor_comments
;
The following automatic conversions were performed:

'_exptl_crystal_density_meas' value 'not measured' was changed to '?'
- the value is perceived as not measured.

Automatic conversion script
Id: cif_fix_values 3008 2015-01-20 13:52:24Z robertas 

The following automatic conversions were performed:

'_refine_ls_weighting_scheme' value 'calc
w=1/[\s^2^(Fo^2^)+(0.0256P)^2^+477.4664P] where P=(Fo^2^+2Fc^2^)/3'
was changed to 'calc'. New tag '_refine_ls_weighting_details' was
created. The value of the new tag was set to
'w=1/[\s^2^(Fo^2^)+(0.0256P)^2^+477.4664P] where P=(Fo^2^+2Fc^2^)/3'.

Automatic conversion script
Id: cif_fix_values 3143 2015-03-26 13:38:13Z robertas 
;
_cod_original_sg_symbol_H-M 'P 4/n c c'
_cod_original_formula_sum 'C13.50 H27 Cl6 O3.50 S3 W2'
_cod_database_code 4323149

loop_
_symmetry_equiv_pos_as_xyz
'x, y, z'
'-x+1/2, -y+1/2, z'
'-y+1/2, x, z'
'y, -x+1/2, z'
'-x, y+1/2, -z+1/2'
'x+1/2, -y, -z+1/2'
'y+1/2, x+1/2, -z+1/2'
'-y, -x, -z+1/2'
'-x, -y, -z'
'x-1/2, y-1/2, -z'
'y-1/2, -x, -z'
'-y, x-1/2, -z'
'x, -y-1/2, z-1/2'
'-x-1/2, y, z-1/2'
'-y-1/2, -x-1/2, z-1/2'
'y, x, z-1/2'

loop_
_atom_site_aniso_label
_atom_site_aniso_U_11
_atom_site_aniso_U_22
_atom_site_aniso_U_33
_atom_site_aniso_U_23
_atom_site_aniso_U_13
_atom_site_aniso_U_12
W1 0.0323(5) 0.0415(6) 0.0248(5) 0.0003(4) -0.0014(4) -0.0026(4)
W2 0.0337(6) 0.0504(6) 0.0261(5) -0.0051(4) 0.0008(4) -0.0064(4)
Cl1 0.066(4) 0.060(4) 0.031(3) -0.013(3) 0.001(3) 0.002(3)
Cl2 0.052(4) 0.052(4) 0.058(4) 0.006(3) 0.010(3) -0.009(3)
Cl3 0.028(3) 0.072(4) 0.043(3) 0.008(3) -0.009(3) -0.001(3)
Cl4 0.037(4) 0.085(5) 0.052(4) 0.000(3) 0.000(3) -0.027(3)
Cl5 0.056(4) 0.110(6) 0.029(3) -0.012(3) -0.003(3) -0.009(4)
Cl6 0.071(4) 0.052(4) 0.063(4) -0.021(3) 0.019(3) -0.004(3)
S1 0.040(3) 0.050(4) 0.024(3) 0.008(3) -0.002(3) 0.004(3)
S2 0.035(3) 0.052(4) 0.023(3) 0.002(3) 0.005(2) 0.000(3)
S3 0.029(3) 0.041(3) 0.036(3) 0.005(3) 0.000(2) 0.000(3)
O1 0.085(14) 0.080(14) 0.058(11) 0.000(10) 0.004(10) 0.025(11)
O2 0.038(10) 0.104(15) 0.045(10) 0.000(10) 0.019(8) 0.024(10)
O3 0.044(11) 0.054(11) 0.075(11) 0.008(9) 0.008(9) 0.009(9)
C1 0.025(13) 0.105(23) 0.051(15) 0.019(15) 0.009(11) 0.007(14)
C2 0.096(23) 0.070(21) 0.059(18) -0.005(16) 0.016(16) 0.022(17)
C4 0.060(19) 0.105(25) 0.056(17) 0.031(17) -0.009(15) 0.033(17)
C5 0.049(16) 0.065(17) 0.041(14) 0.004(13) -0.002(12) 0.010(13)
C6 0.035(14) 0.092(20) 0.031(12) 0.023(13) 0.005(10) -0.010(13)
C7 0.081(22) 0.107(23) 0.017(12) 0.005(13) 0.025(13) 0.017(18)
C9 0.095(22) 0.044(16) 0.061(17) 0.014(14) 0.006(15) 0.020(15)
C10 0.053(16) 0.056(16) 0.051(15) -0.012(12) 0.011(12) 0.035(13)
C11 0.047(15) 0.054(16) 0.039(13) 0.012(12) 0.002(11) 0.007(12)
C12 0.056(19) 0.058(20) 0.149(29) 0.042(19) -0.016(20) 0.021(16)
C14 0.074(19) 0.065(18) 0.044(14) 0.013(13) 0.015(14) -0.014(16)
C15 0.088(20) 0.069(18) 0.006(10) 0.005(11) 0.009(11) 0.013(15)

loop_
_atom_site_label
_atom_site_type_symbol
_atom_site_fract_x
_atom_site_fract_y
_atom_site_fract_z
_atom_site_U_iso_or_equiv
_atom_site_thermal_displace_type
_atom_site_occupancy
_atom_site_calc_flag
_atom_site_refinement_flags
_atom_site_disorder_group
W1 W 0.69148(3) 0.01897(3) 0.08581(4) 0.0329(3) Uani 1 d . .
W2 W 0.63605(3) -0.04521(4) 0.01758(4) 0.0367(3) Uani 1 d . .
Cl1 Cl 0.6678(2) 0.0575(2) 0.1982(3) 0.052(2) Uani 1 d . .
Cl2 Cl 0.7190(2) 0.1015(2) 0.0392(3) 0.054(2) Uani 1 d . .
Cl3 Cl 0.7776(2) -0.0001(2) 0.1284(3) 0.048(2) Uani 1 d . .
Cl4 Cl 0.5531(2) -0.0759(3) 0.0557(3) 0.058(2) Uani 1 d . .
Cl5 Cl 0.6024(2) -0.0317(3) -0.1014(3) 0.065(2) Uani 1 d . .
Cl6 Cl 0.6632(3) -0.1321(2) -0.0116(3) 0.062(2) Uani 1 d . .
S1 S 0.6051(2) 0.0412(2) 0.0439(3) 0.0383(14) Uani 1 d . .
S2 S 0.7199(2) -0.0168(2) -0.0274(3) 0.0363(13) Uani 1 d . .
S3 S 0.6656(2) -0.0626(2) 0.1385(3) 0.0351(13) Uani 1 d . .
O1 O 0.5415(7) 0.1445(7) 0.0542(9) 0.074(5) Uani 1 d . .
O2 O 0.7829(6) -0.0420(7) -0.1675(8) 0.063(5) Uani 1 d . .
O3 O 0.6508(6) -0.1595(6) 0.2449(9) 0.058(4) Uani 1 d . .
O4 O 0.4901(9) -0.0099(9) 0.2500 0.109(10) Uiso 1 d S .
C1 C 0.5500(8) 0.0560(11) 0.1032(12) 0.060(7) Uani 1 d . .
H11 H 0.5179(8) 0.0452(11) 0.0806(12) 0.072 Uiso 1 calc R .
H12 H 0.5537(8) 0.0372(11) 0.1478(12) 0.072 Uiso 1 calc R .
C2 C 0.5481(12) 0.1143(10) 0.1184(14) 0.075(8) Uani 1 d . .
H21 H 0.5196(12) 0.1215(10) 0.1508(14) 0.090 Uiso 1 calc R .
H22 H 0.5800(12) 0.1248(10) 0.1419(14) 0.090 Uiso 1 calc R .
C4 C 0.5866(10) 0.1414(11) 0.0086(13) 0.074(9) Uani 1 d . .
H41 H 0.6172(10) 0.1495(11) 0.0367(13) 0.088 Uiso 1 calc R .
H42 H 0.5837(10) 0.1674(11) -0.0287(13) 0.088 Uiso 1 calc R .
C5 C 0.5937(9) 0.0896(9) -0.0254(11) 0.052(6) Uani 1 d . .
H51 H 0.6230(9) 0.0906(9) -0.0580(11) 0.062 Uiso 1 calc R .
H52 H 0.5629(9) 0.0805(9) -0.0526(11) 0.062 Uiso 1 calc R .
C6 C 0.7280(8) 0.0224(10) -0.1084(10) 0.053(7) Uani 1 d . .
H61 H 0.6971(8) 0.0432(10) -0.1163(10) 0.063 Uiso 1 calc R .
H62 H 0.7572(8) 0.0458(10) -0.1024(10) 0.063 Uiso 1 calc R .
C7 C 0.7376(11) -0.0131(11) -0.1742(11) 0.068(8) Uani 1 d . .
H71 H 0.7084(11) -0.0365(11) -0.1797(11) 0.082 Uiso 1 calc R .
H72 H 0.7397(11) 0.0082(11) -0.2169(11) 0.082 Uiso 1 calc R .
C9 C 0.7778(11) -0.0823(9) -0.1129(12) 0.067(8) Uani 1 d . .
H91 H 0.8073(11) -0.1056(9) -0.1158(12) 0.080 Uiso 1 calc R .
H92 H 0.7466(11) -0.1023(9) -0.1218(12) 0.080 Uiso 1 calc R .
C10 C 0.7751(9) -0.0585(9) -0.0368(11) 0.053(7) Uani 1 d . .
H101 H 0.8065(9) -0.0388(9) -0.0276(11) 0.064 Uiso 1 calc R .
H102 H 0.7731(9) -0.0861(9) -0.0016(11) 0.064 Uiso 1 calc R .
C11 C 0.7120(8) -0.1131(8) 0.1601(11) 0.047(6) Uani 1 d . .
H111 H 0.7345(8) -0.1190(8) 0.1194(11) 0.056 Uiso 1 calc R .
H112 H 0.7333(8) -0.1019(8) 0.2000(11) 0.056 Uiso 1 calc R .
C12 C 0.6838(11) -0.1653(10) 0.1803(17) 0.088(10) Uani 1 d . .
H121 H 0.6625(11) -0.1765(10) 0.1404(17) 0.105 Uiso 1 calc R .
H122 H 0.7096(11) -0.1920(10) 0.1890(17) 0.105 Uiso 1 calc R .
C14 C 0.6073(10) -0.1266(9) 0.2270(12) 0.061(7) Uani 1 d . .
H141 H 0.5818(10) -0.1286(9) 0.2651(12) 0.073 Uiso 1 calc R .
H142 H 0.5912(10) -0.1396(9) 0.1836(12) 0.073 Uiso 1 calc R .
C15 C 0.6225(10) -0.0687(9) 0.2156(9) 0.054(7) Uani 1 d . .
H151 H 0.6397(10) -0.0555(9) 0.2580(9) 0.065 Uiso 1 calc R .
H152 H 0.5914(10) -0.0481(9) 0.2077(9) 0.065 Uiso 1 calc R .
C16 C 0.4566(10) -0.0434(10) 0.2500 0.058(10) Uiso 1 d S .
C17 C 0.4653(11) -0.0948(10) 0.2144(14) 0.084(9) Uiso 1 d . .
H171 H 0.4994(11) -0.0956(10) 0.1938(14) 0.126 Uiso 1 calc R .
H172 H 0.4399(11) -0.0997(10) 0.1775(14) 0.126 Uiso 1 calc R .
H173 H 0.4622(11) -0.1221(10) 0.2493(14) 0.126 Uiso 1 calc R .

loop_
_atom_type_symbol
_atom_type_description
_atom_type_scat_dispersion_real
_atom_type_scat_dispersion_imag
_atom_type_scat_source
C C 0.0033 0.0016 'International Tables Vol C Tables 4.2.6.8 and 6.1.1.4'
H H 0.0000 0.0000 'International Tables Vol C Tables 4.2.6.8 and 6.1.1.4'
O O 0.0106 0.0060 'International Tables Vol C Tables 4.2.6.8 and 6.1.1.4'
S S 0.1246 0.1234 'International Tables Vol C Tables 4.2.6.8 and 6.1.1.4'
Cl Cl 0.1484 0.1585 'International Tables Vol C Tables 4.2.6.8 and 6.1.1.4'
W W -0.8490 6.8722 'International Tables Vol C Tables 4.2.6.8 and 6.1.1.4'

loop_
_geom_angle_atom_site_label_1
_geom_angle_atom_site_label_2
_geom_angle_atom_site_label_3
_geom_angle
_geom_angle_site_symmetry_1
_geom_angle_site_symmetry_3
_geom_angle_publ_flag
Cl1 W1 Cl2 91.5(2) . . ?
Cl1 W1 Cl3 91.7(2) . . ?
Cl2 W1 Cl3 91.6(2) . . ?
Cl1 W1 S3 86.1(2) . . ?
Cl2 W1 S3 177.1(2) . . ?
Cl3 W1 S3 86.7(2) . . ?
Cl1 W1 S2 176.7(2) . . ?
Cl2 W1 S2 86.0(2) . . ?
Cl3 W1 S2 86.1(2) . . ?
S3 W1 S2 96.3(2) . . ?
Cl1 W1 S1 87.2(2) . . ?
Cl2 W1 S1 86.9(2) . . ?
Cl3 W1 S1 178.1(2) . . ?
S3 W1 S1 94.7(2) . . ?
S2 W1 S1 94.9(2) . . ?
Cl1 W1 W2 124.5(2) . . ?
Cl2 W1 W2 124.20(15) . . ?
Cl3 W1 W2 123.6(2) . . ?
S3 W1 W2 58.70(13) . . ?
S2 W1 W2 58.79(13) . . ?
S1 W1 W2 58.26(14) . . ?
Cl4 W2 Cl6 91.1(2) . . ?
Cl4 W2 Cl5 90.1(2) . . ?
Cl6 W2 Cl5 91.7(2) . . ?
Cl4 W2 S1 87.0(2) . . ?
Cl6 W2 S1 177.3(2) . . ?
Cl5 W2 S1 86.4(2) . . ?
Cl4 W2 S3 86.6(2) . . ?
Cl6 W2 S3 87.0(2) . . ?
Cl5 W2 S3 176.5(2) . . ?
S1 W2 S3 94.8(2) . . ?
Cl4 W2 S2 176.8(2) . . ?
Cl6 W2 S2 86.8(2) . . ?
Cl5 W2 S2 87.6(2) . . ?
S1 W2 S2 95.0(2) . . ?
S3 W2 S2 95.7(2) . . ?
Cl4 W2 W1 124.85(15) . . ?
Cl6 W2 W1 123.9(2) . . ?
Cl5 W2 W1 125.0(2) . . ?
S1 W2 W1 58.77(13) . . ?
S3 W2 W1 58.27(13) . . ?
S2 W2 W1 58.35(12) . . ?
C5 S1 C1 99.2(11) . . ?
C5 S1 W2 122.6(8) . . ?
C1 S1 W2 124.7(9) . . ?
C5 S1 W1 122.5(8) . . ?
C1 S1 W1 124.2(8) . . ?
W2 S1 W1 62.96(14) . . ?
C10 S2 C6 99.2(11) . . ?
C10 S2 W1 123.6(7) . . ?
C6 S2 W1 123.1(8) . . ?
C10 S2 W2 124.0(9) . . ?
C6 S2 W2 123.6(7) . . ?
W1 S2 W2 62.86(13) . . ?
C11 S3 C15 99.4(10) . . ?
C11 S3 W1 122.3(7) . . ?
C15 S3 W1 124.4(8) . . ?
C11 S3 W2 123.1(7) . . ?
C15 S3 W2 124.0(8) . . ?
W1 S3 W2 63.03(13) . . ?
C2 O1 C4 111.5(19) . . ?
C7 O2 C9 111.6(18) . . ?
C14 O3 C12 108.5(17) . . ?
C2 C1 S1 110.0(17) . . ?
O1 C2 C1 112.3(20) . . ?
O1 C4 C5 113.6(23) . . ?
C4 C5 S1 109.3(15) . . ?
C7 C6 S2 110.3(17) . . ?
O2 C7 C6 112.2(20) . . ?
O2 C9 C10 111.3(19) . . ?
C9 C10 S2 111.3(16) . . ?
C12 C11 S3 111.3(16) . . ?
O3 C12 C11 111.8(22) . . ?
O3 C14 C15 113.5(20) . . ?
C14 C15 S3 110.1(15) . . ?
O4 C16 C17 121.3(17) . . ?
O4 C16 C17 121.3(17) . 7_545 ?
C17 C16 C17 117.4(33) . 7_545 ?

loop_
_geom_bond_atom_site_label_1
_geom_bond_atom_site_label_2
_geom_bond_distance
_geom_bond_site_symmetry_2
_geom_bond_publ_flag
W1 Cl1 2.400(5) . ?
W1 Cl2 2.404(6) . ?
W1 Cl3 2.407(5) . ?
W1 S3 2.413(5) . ?
W1 S2 2.419(5) . ?
W1 S1 2.428(5) . ?
W1 W2 2.5291(12) . ?
W2 Cl4 2.388(5) . ?
W2 Cl6 2.408(6) . ?
W2 Cl5 2.411(6) . ?
W2 S1 2.415(6) . ?
W2 S3 2.425(5) . ?
W2 S2 2.431(5) . ?
S1 C5 1.82(2) . ?
S1 C1 1.84(2) . ?
S2 C10 1.79(2) . ?
S2 C6 1.83(2) . ?
S3 C11 1.81(2) . ?
S3 C15 1.82(2) . ?
O1 C2 1.44(3) . ?
O1 C4 1.44(3) . ?
O2 C7 1.39(3) . ?
O2 C9 1.46(3) . ?
O3 C14 1.44(3) . ?
O3 C12 1.48(3) . ?
O4 C16 1.22(4) . ?
C1 C2 1.53(3) . ?
C4 C5 1.49(3) . ?
C6 C7 1.55(3) . ?
C9 C10 1.55(3) . ?
C11 C12 1.57(3) . ?
C14 C15 1.56(3) . ?
C16 C17 1.50(3) . ?
C16 C17 1.50(3) 7_545 ?
